data_4036940
loop_
_publ_author_name
'Karpov, Sergey V.'
'Grigor'ev, Arthur A.'
'Kayukov, Yakov S.'
'Karpova, Irina V.'
'Nasakin, Oleg E.'
'Tafeenko, Victor A.'

_publ_section_title
;
 Synthesis and X-ray Characterization of Alkali Metal
 2-Acyl-1,1,3,3-tetracyanopropenides.
;
_journal_issue 15
_journal_name_full 'The Journal of organic chemistry'
_journal_page_first 6402
_journal_page_last 6408
_journal_paper_doi 10.1021/acs.joc.6b01040
_journal_volume 81
_journal_year 2016
_chemical_formula_moiety 'C14 H7 K N4 O2'
_chemical_formula_sum 'C14 H7 K N4 O2'
_chemical_formula_weight 302.34
_space_group_crystal_system monoclinic
_space_group_IT_number 14
_space_group_name_Hall '-P 2yn'
_space_group_name_H-M_alt 'P 1 21/n 1'
_atom_sites_solution_hydrogens mixed
_audit_creation_method SHELXL-2013
_cell_angle_alpha 90
_cell_angle_beta 92.545(4)
_cell_angle_gamma 90
_cell_formula_units_Z 4
_cell_length_a 8.2223(4)
_cell_length_b 10.6045(6)
_cell_length_c 17.2234(7)
_cell_measurement_reflns_used 801
_cell_measurement_temperature 295(2)
_cell_measurement_theta_max 47
_cell_measurement_theta_min 6
_cell_volume 1500.29(13)
_computing_cell_refinement 'STOE X-AREA'
_computing_data_collection 'STOE X-AREA'
_computing_data_reduction 'STOE X-RED'
_computing_structure_refinement 'SHELXL-97 (Sheldrick, 1997)'
_computing_structure_solution 'SHELXS-97 (Sheldrick, 2008)'
_diffrn_ambient_temperature 295
_diffrn_detector Pilatus100K
_diffrn_detector_area_resol_mean 5.81
_diffrn_detector_type STOE
_diffrn_measured_fraction_theta_full 0.982
_diffrn_measured_fraction_theta_max 0.983
_diffrn_measurement_device_type STOE
_diffrn_measurement_method 'rotation method'
_diffrn_radiation_collimation 'focusing mirrors'
_diffrn_radiation_monochromator none
_diffrn_radiation_polarisn_norm 0
_diffrn_radiation_type 'Cu K\a'
_diffrn_radiation_wavelength 1.54186
_diffrn_reflns_av_R_equivalents 0.0798
_diffrn_reflns_av_unetI/netI 0.0792
_diffrn_reflns_Laue_measured_fraction_full 0.962
_diffrn_reflns_Laue_measured_fraction_max 0.982
_diffrn_reflns_limit_h_max 9
_diffrn_reflns_limit_h_min -10
_diffrn_reflns_limit_k_max 13
_diffrn_reflns_limit_k_min -13
_diffrn_reflns_limit_l_max 21
_diffrn_reflns_limit_l_min -13
_diffrn_reflns_number 11562
_diffrn_reflns_point_group_measured_fraction_full 0.982
_diffrn_reflns_point_group_measured_fraction_max 0.982
_diffrn_reflns_theta_full 67.686
_diffrn_reflns_theta_max 73.046
_diffrn_reflns_theta_min 4.899
_diffrn_source 'Cu GeniX 3D'
_diffrn_source_current 0.600
_diffrn_source_power 0.030
_diffrn_source_voltage 50
_exptl_absorpt_coefficient_mu 3.190
_exptl_absorpt_correction_T_max 0.57
_exptl_absorpt_correction_T_min 0.35
_exptl_absorpt_correction_type multi-scan
_exptl_absorpt_process_details
;
[c.f. r.h. blessing, acta cryst. (1995), a51, 33-38]
;
_exptl_crystal_colour yellow
_exptl_crystal_density_diffrn 1.339
_exptl_crystal_description prism
_exptl_crystal_F_000 616
_exptl_crystal_size_max .21
_exptl_crystal_size_mid .14
_exptl_crystal_size_min .13
_refine_diff_density_max 0.244
_refine_diff_density_min -0.216
_refine_diff_density_rms 0.045
_refine_ls_extinction_coef 0.0012(2)
_refine_ls_extinction_expression Fc^*^=kFc[1+0.001xFc^2^\l^3^/sin(2\q)]^-1/4^
_refine_ls_extinction_method SHELXL
_refine_ls_goodness_of_fit_ref 0.847
_refine_ls_hydrogen_treatment mixed
_refine_ls_matrix_type full
_refine_ls_number_parameters 199
_refine_ls_number_reflns 2857
_refine_ls_number_restraints 0
_refine_ls_restrained_S_all 0.847
_refine_ls_R_factor_all 0.0950
_refine_ls_R_factor_gt 0.0396
_refine_ls_shift/su_max 0.000
_refine_ls_shift/su_mean 0.000
_refine_ls_structure_factor_coef Fsqd
_refine_ls_weighting_details 'w=1/[\s^2^(Fo^2^)+(0.0357P)^2^] where P=(Fo^2^+2Fc^2^)/3'
_refine_ls_weighting_scheme calc
_refine_ls_wR_factor_gt 0.0790
_refine_ls_wR_factor_ref 0.0999
_reflns_Friedel_coverage 0.000
_reflns_number_gt 1434
_reflns_number_total 2857
_reflns_threshold_expression 'I > 2\s(I)'
_cod_data_source_file jo6b01040_si_003.cif
_cod_data_source_block shelx
_cod_original_sg_symbol_H-M 'P 21/n'
_cod_database_code 4036940
_shelx_space_group_comment
;
The symmetry employed for this shelxl refinement is uniquely defined
by the following loop, which should always be used as a source of
symmetry information in preference to the above space-group names.
They are only intended as comments.
;
_shelxl_version_number 2013-4

loop_
_space_group_symop_operation_xyz
'x, y, z'
'-x+1/2, y+1/2, -z+1/2'
'-x, -y, -z'
'x-1/2, -y-1/2, z-1/2'

loop_
_atom_site_label
_atom_site_type_symbol
_atom_site_fract_x
_atom_site_fract_y
_atom_site_fract_z
_atom_site_U_iso_or_equiv
_atom_site_adp_type
_atom_site_occupancy
_atom_site_site_symmetry_order
_atom_site_calc_flag
_atom_site_refinement_flags_posn
_atom_site_refinement_flags_adp
K1 K 0.98392(9) 0.16304(6) -0.05703(4) 0.0646(3) Uani 1 1 d . .
O1 O 0.9386(2) 0.3245(2) 0.06234(11) 0.0718(6) Uani 1 1 d . .
O2 O 1.2381(3) 0.0107(3) -0.00153(16) 0.0799(7) Uani 1 1 d . .
N1 N 1.2087(3) 0.2503(3) 0.34689(16) 0.0787(8) Uani 1 1 d . .
N2 N 0.9720(4) 0.0381(3) 0.16001(18) 0.0913(9) Uani 1 1 d . .
N3 N 0.8376(4) 0.6702(3) 0.14912(16) 0.0788(8) Uani 1 1 d . .
N4 N 1.0140(4) 0.5249(3) 0.37251(17) 0.0977(11) Uani 1 1 d . .
C1 C 0.9381(3) 0.3593(3) 0.19723(14) 0.0473(7) Uani 1 1 d . .
C2 C 0.8530(3) 0.3434(3) 0.11693(15) 0.0480(6) Uani 1 1 d . .
C3 C 0.6755(3) 0.3493(3) 0.10874(15) 0.0471(6) Uani 1 1 d . .
C4 C 0.5801(3) 0.3665(3) 0.17189(18) 0.0618(8) Uani 1 1 d . .
H4 H 0.6284 0.3732 0.2216 0.074 Uiso 1 1 calc R U
C5 C 0.4140(4) 0.3736(4) 0.1611(2) 0.0881(12) Uani 1 1 d . .
H5 H 0.3499 0.3863 0.2036 0.106 Uiso 1 1 calc R U
C6 C 0.3424(4) 0.3623(4) 0.0884(3) 0.0985(13) Uani 1 1 d . .
H6 H 0.2298 0.3676 0.0816 0.118 Uiso 1 1 calc R U
C7 C 0.4359(4) 0.3430(4) 0.0255(2) 0.0876(11) Uani 1 1 d . .
H7 H 0.3863 0.3336 -0.0237 0.105 Uiso 1 1 calc R U
C8 C 0.6014(3) 0.3377(3) 0.03490(17) 0.0630(8) Uani 1 1 d . .
H8 H 0.6646 0.3263 -0.0080 0.076 Uiso 1 1 calc R U
C9 C 0.9386(3) 0.4797(3) 0.22933(15) 0.0529(7) Uani 1 1 d . .
C10 C 1.0084(3) 0.2512(3) 0.22885(15) 0.0506(7) Uani 1 1 d . .
C11 C 1.1154(4) 0.2510(3) 0.29538(16) 0.0560(7) Uani 1 1 d . .
C12 C 0.9880(4) 0.1336(3) 0.19060(17) 0.0631(8) Uani 1 1 d . .
C13 C 0.8814(4) 0.5848(3) 0.18511(17) 0.0584(8) Uani 1 1 d . .
C14 C 0.9853(4) 0.5048(3) 0.30783(18) 0.0676(9) Uani 1 1 d . .
H2 H 1.304(6) 0.021(4) 0.035(3) 0.127(17) Uiso 1 1 d . .
H22 H 1.306(7) -0.001(5) -0.038(3) 0.16(2) Uiso 1 1 d . .

loop_
_atom_site_aniso_label
_atom_site_aniso_U_11
_atom_site_aniso_U_22
_atom_site_aniso_U_33
_atom_site_aniso_U_23
_atom_site_aniso_U_13
_atom_site_aniso_U_12
K1 0.0776(5) 0.0612(4) 0.0545(4) -0.0014(3) -0.0025(3) 0.0024(4)
O1 0.0505(11) 0.1228(18) 0.0418(11) -0.0130(12) 0.0007(10) 0.0051(12)
O2 0.0676(15) 0.114(2) 0.0572(15) 0.0062(14) -0.0109(14) -0.0032(14)
N1 0.0852(19) 0.089(2) 0.0599(16) 0.0034(15) -0.0200(16) 0.0016(16)
N2 0.120(3) 0.076(2) 0.076(2) -0.0158(16) -0.0169(18) 0.0074(19)
N3 0.090(2) 0.0735(18) 0.0710(17) 0.0086(16) -0.0166(16) -0.0095(17)
N4 0.138(3) 0.090(2) 0.0615(18) -0.0203(15) -0.0316(19) 0.021(2)
C1 0.0413(14) 0.0613(19) 0.0393(14) -0.0027(12) 0.0004(12) -0.0035(13)
C2 0.0479(15) 0.0610(17) 0.0349(14) -0.0033(13) 0.0000(12) -0.0014(14)
C3 0.0411(15) 0.0547(17) 0.0449(15) -0.0023(12) -0.0050(12) -0.0038(13)
C4 0.0472(17) 0.082(2) 0.0564(19) -0.0039(15) 0.0034(14) -0.0109(15)
C5 0.047(2) 0.125(3) 0.093(3) -0.009(2) 0.0149(19) -0.0148(19)
C6 0.0443(19) 0.127(4) 0.123(4) -0.007(3) -0.009(2) -0.013(2)
C7 0.062(2) 0.112(3) 0.085(3) -0.003(2) -0.031(2) -0.007(2)
C8 0.0483(17) 0.085(2) 0.0545(17) -0.0024(17) -0.0108(14) -0.0012(17)
C9 0.0549(17) 0.0582(18) 0.0447(16) -0.0027(14) -0.0089(13) -0.0007(14)
C10 0.0513(16) 0.0595(18) 0.0405(15) -0.0051(13) -0.0038(13) -0.0025(14)
C11 0.0594(18) 0.0642(19) 0.0434(16) 0.0010(14) -0.0094(15) 0.0002(15)
C12 0.073(2) 0.065(2) 0.0509(17) -0.0048(15) -0.0085(16) 0.0063(17)
C13 0.0632(19) 0.063(2) 0.0484(17) -0.0039(15) -0.0059(15) -0.0054(16)
C14 0.086(2) 0.064(2) 0.0516(18) -0.0105(15) -0.0189(17) 0.0067(17)

loop_
_atom_type_symbol
_atom_type_description
_atom_type_scat_dispersion_real
_atom_type_scat_dispersion_imag
_atom_type_scat_source
C C 0.0181 0.0091 'International Tables Vol C Tables 4.2.6.8 and 6.1.1.4'
H H 0.0000 0.0000 'International Tables Vol C Tables 4.2.6.8 and 6.1.1.4'
K K 0.3868 1.0657 'International Tables Vol C Tables 4.2.6.8 and 6.1.1.4'
N N 0.0311 0.0180 'International Tables Vol C Tables 4.2.6.8 and 6.1.1.4'
O O 0.0492 0.0322 'International Tables Vol C Tables 4.2.6.8 and 6.1.1.4'

loop_
_geom_angle_atom_site_label_1
_geom_angle_atom_site_label_2
_geom_angle_atom_site_label_3
_geom_angle
_geom_angle_site_symmetry_1
_geom_angle_site_symmetry_3
O1 K1 O2 103.45(8) . .
O1 K1 N2 169.65(9) . 3_755
O2 K1 N2 70.08(9) . 3_755
O1 K1 O2 91.64(8) . 3_755
O2 K1 O2 89.19(8) . 3_755
N2 K1 O2 80.38(10) 3_755 3_755
O1 K1 N3 97.03(8) . 3_765
O2 K1 N3 98.95(9) . 3_765
N2 K1 N3 92.06(10) 3_755 3_765
O2 K1 N3 166.36(8) 3_755 3_765
O1 K1 N1 95.90(7) . 4_565
O2 K1 N1 159.89(9) . 4_565
N2 K1 N1 89.97(9) 3_755 4_565
O2 K1 N1 84.81(8) 3_755 4_565
N3 K1 N1 83.85(8) 3_765 4_565
O1 K1 K1 100.52(6) . 3_755
O2 K1 K1 44.95(6) . 3_755
N2 K1 K1 69.16(7) 3_755 3_755
O2 K1 K1 44.24(5) 3_755 3_755
N3 K1 K1 142.67(7) 3_765 3_755
N1 K1 K1 126.25(7) 4_565 3_755
C2 O1 K1 142.5(2) . .
K1 O2 K1 90.81(8) . 3_755
C11 N1 K1 156.9(3) . 4_666
C12 N2 K1 161.1(3) . 3_755
C13 N3 K1 129.7(3) . 3_765
C10 C1 C9 127.5(2) . .
C10 C1 C2 115.5(2) . .
C9 C1 C2 116.9(2) . .
O1 C2 C3 122.9(2) . .
O1 C2 C1 117.3(2) . .
C3 C2 C1 119.8(2) . .
C4 C3 C8 119.4(2) . .
C4 C3 C2 121.9(2) . .
C8 C3 C2 118.6(2) . .
C5 C4 C3 119.8(3) . .
C6 C5 C4 120.3(4) . .
C5 C6 C7 120.3(3) . .
C8 C7 C6 120.2(3) . .
C7 C8 C3 119.9(3) . .
C1 C9 C14 123.3(3) . .
C1 C9 C13 120.8(2) . .
C14 C9 C13 115.8(3) . .
C1 C10 C11 123.7(3) . .
C1 C10 C12 120.5(2) . .
C11 C10 C12 115.6(3) . .
N1 C11 C10 176.5(4) . .
N2 C12 C10 179.6(4) . .
N3 C13 C9 178.9(4) . .
N4 C14 C9 176.1(4) . .

loop_
_geom_bond_atom_site_label_1
_geom_bond_atom_site_label_2
_geom_bond_distance
_geom_bond_site_symmetry_2
K1 O1 2.714(2) .
K1 O2 2.777(3) .
K1 N2 2.808(3) 3_755
K1 O2 2.812(3) 3_755
K1 N3 2.829(3) 3_765
K1 N1 2.893(3) 4_565
K1 K1 3.9800(13) 3_755
O1 C2 1.216(3) .
O2 K1 2.812(3) 3_755
N1 C11 1.147(3) .
N1 K1 2.893(3) 4_666
N2 C12 1.146(4) .
N2 K1 2.808(3) 3_755
N3 C13 1.146(4) .
N3 K1 2.829(3) 3_765
N4 C14 1.148(4) .
C1 C10 1.384(4) .
C1 C9 1.392(4) .
C1 C2 1.531(3) .
C2 C3 1.461(4) .
C3 C4 1.381(4) .
C3 C8 1.391(4) .
C4 C5 1.372(4) .
C5 C6 1.365(5) .
C6 C7 1.371(5) .
C7 C8 1.365(4) .
C9 C14 1.414(4) .
C9 C13 1.418(4) .
C10 C11 1.413(4) .
C10 C12 1.417(4) .
